data_7039190
loop_
_publ_author_name
'Chaumont, Cl\'ement'
'Chaumont, Alain'
'Kyritsakas, Nathalie'
'Mobian, Pierre'
'Henry, Marc'

_publ_section_title
;
 Titanium oxo-clusters derivatized from the Ti10O12(cat)8(py)8 complex:
 structural investigation and spectroscopic studies of light absorption.
;
_journal_issue 21
_journal_name_full 'Dalton transactions (Cambridge, England : 2003)'
_journal_page_first 8760
_journal_page_last 8769
_journal_paper_doi 10.1039/c6dt00632a
_journal_volume 45
_journal_year 2016
_chemical_formula_moiety 'C152 H120 N8 O44 Ti10,4(C H Cl3)'
_chemical_formula_sum 'C156 H124 Cl12 N8 O44 Ti10'
_chemical_formula_weight 3719.02
_space_group_crystal_system tetragonal
_space_group_IT_number 88
_space_group_name_Hall '-I 4ad'
_space_group_name_H-M_alt 'I 41/a'
_symmetry_space_group_name_Hall '-I 4ad'
_symmetry_space_group_name_H-M 'I 41/a :2'
_atom_sites_solution_hydrogens geom
_audit_creation_method SHELXL-2014/6
_audit_update_record
;
2016-03-16 deposited with the CCDC.
2016-04-07 downloaded from the CCDC.
;
_cell_angle_alpha 90
_cell_angle_beta 90
_cell_angle_gamma 90
_cell_formula_units_Z 4
_cell_length_a 31.272(3)
_cell_length_b 31.272(3)
_cell_length_c 15.6882(14)
_cell_measurement_reflns_used 33000
_cell_measurement_temperature 173(2)
_cell_measurement_theta_max 25.
_cell_measurement_theta_min 2.5
_cell_volume 15342(2)
_computing_cell_refinement 'Bruker SAINT'
_computing_data_collection 'Bruker APEX2'
_computing_data_reduction 'Bruker SAINT'
_computing_molecular_graphics 'Bruker SHELXTL'
_computing_publication_material 'Bruker SHELXTL'
_computing_structure_refinement 'SHELXL-2014/6 (Sheldrick, 2014)'
_computing_structure_solution 'SHELXS-97 (Sheldrick, 2008)'
_diffrn_ambient_temperature 173(2)
_diffrn_measured_fraction_theta_full 0.999
_diffrn_measured_fraction_theta_max 0.992
_diffrn_measurement_device_type 'Bruker APEX-II CCD'
_diffrn_measurement_method '\f and \w scans'
_diffrn_radiation_monochromator graphite
_diffrn_radiation_source 'fine-focus sealed tube'
_diffrn_radiation_type MoK\a
_diffrn_radiation_wavelength 0.71073
_diffrn_reflns_av_R_equivalents 0.1099
_diffrn_reflns_av_unetI/netI 0.1574
_diffrn_reflns_Laue_measured_fraction_full 0.999
_diffrn_reflns_Laue_measured_fraction_max 0.992
_diffrn_reflns_limit_h_max 39
_diffrn_reflns_limit_h_min -39
_diffrn_reflns_limit_k_max 40
_diffrn_reflns_limit_k_min -40
_diffrn_reflns_limit_l_max 20
_diffrn_reflns_limit_l_min -15
_diffrn_reflns_number 33930
_diffrn_reflns_point_group_measured_fraction_full 0.999
_diffrn_reflns_point_group_measured_fraction_max 0.992
_diffrn_reflns_theta_full 25.242
_diffrn_reflns_theta_max 27.549
_diffrn_reflns_theta_min 2.605
_exptl_absorpt_coefficient_mu 0.787
_exptl_absorpt_correction_T_max 0.972
_exptl_absorpt_correction_T_min 0.956
_exptl_absorpt_correction_type multi-scan
_exptl_absorpt_process_details sadabs
_exptl_crystal_colour orange
_exptl_crystal_density_diffrn 1.610
_exptl_crystal_density_meas ?
_exptl_crystal_description prism
_exptl_crystal_F_000 7568
_exptl_crystal_size_max 0.050
_exptl_crystal_size_mid 0.040
_exptl_crystal_size_min 0.040
_refine_diff_density_max 1.195
_refine_diff_density_min -0.618
_refine_diff_density_rms 0.132
_refine_ls_extinction_method none
_refine_ls_goodness_of_fit_ref 1.054
_refine_ls_hydrogen_treatment constr
_refine_ls_matrix_type full
_refine_ls_number_parameters 521
_refine_ls_number_reflns 8798
_refine_ls_number_restraints 0
_refine_ls_restrained_S_all 1.054
_refine_ls_R_factor_all 0.2592
_refine_ls_R_factor_gt 0.1172
_refine_ls_shift/su_max 0.000
_refine_ls_shift/su_mean 0.000
_refine_ls_structure_factor_coef Fsqd
_refine_ls_weighting_details 'w=1/[\s^2^(Fo^2^)+(0.1404P)^2^+408.9494P] where P=(Fo^2^+2Fc^2^)/3'
_refine_ls_weighting_scheme calc
_refine_ls_wR_factor_gt 0.2389
_refine_ls_wR_factor_ref 0.3086
_reflns_Friedel_coverage 0.000
_reflns_number_gt 3256
_reflns_number_total 8798
_reflns_threshold_expression 'I > 2\s(I)'
_cod_data_source_file c6dt00632a2.cif
_cod_data_source_block e2903a
_cod_depositor_comments
;
The following automatic conversions were performed:

'_exptl_crystal_density_meas' value 'none' was changed to '?' - the
value is perceived as not measured.

Automatic conversion script
Id: cif_fix_values 4268 2015-11-12 08:31:59Z antanas 

 Adding full bibliography for 7039189--7039191.cif.
;
_cod_original_cell_volume 15342(3)
_cod_database_code 7039190
_shelx_space_group_comment
;
The symmetry employed for this shelxl refinement is uniquely defined
by the following loop, which should always be used as a source of
symmetry information in preference to the above space-group names.
They are only intended as comments.
;
_shelx_estimated_absorpt_t_min 0.962
_shelx_estimated_absorpt_t_max 0.969
_shelxl_version_number 2014/6

loop_
_space_group_symop_operation_xyz
'x, y, z'
'-y+1/4, x+3/4, z+3/4'
'y+1/4, -x+1/4, z+1/4'
'-x, -y+1/2, z'
'x+1/2, y+1/2, z+1/2'
'-y+3/4, x+5/4, z+5/4'
'y+3/4, -x+3/4, z+3/4'
'-x+1/2, -y+1, z+1/2'
'-x, -y, -z'
'y-1/4, -x-3/4, -z-3/4'
'-y-1/4, x-1/4, -z-1/4'
'x, y-1/2, -z'
'-x+1/2, -y+1/2, -z+1/2'
'y+1/4, -x-1/4, -z-1/4'
'-y+1/4, x+1/4, -z+1/4'
'x+1/2, y, -z+1/2'

loop_
_atom_site_label
_atom_site_type_symbol
_atom_site_fract_x
_atom_site_fract_y
_atom_site_fract_z
_atom_site_U_iso_or_equiv
_atom_site_adp_type
_atom_site_occupancy
_atom_site_site_symmetry_order
_atom_site_calc_flag
_atom_site_refinement_flags_posn
_atom_site_refinement_flags_adp
_atom_site_refinement_flags_occupancy
Ti1 Ti 0.55289(7) 0.19725(7) 0.39596(15) 0.0511(6) Uani 1 1 d . . .
Ti2 Ti 0.49053(8) 0.13957(8) 0.51174(16) 0.0602(7) Uani 1 1 d . . .
Ti3 Ti 0.5000 0.2500 0.5293(2) 0.0544(9) Uani 1 2 d S T P
O1 O 0.5937(3) 0.1984(3) 0.3160(5) 0.054(2) Uani 1 1 d . . .
O2 O 0.5180(2) 0.1930(2) 0.5081(5) 0.051(2) Uani 1 1 d . . .
O3 O 0.5467(2) 0.2558(2) 0.4309(5) 0.0477(19) Uani 1 1 d . . .
O4 O 0.4579(3) 0.1444(3) 0.6078(6) 0.069(3) Uani 1 1 d . . .
C1 C 0.4537(4) 0.1656(5) 0.6816(9) 0.062(3) Uani 1 1 d . . .
C2 C 0.4522(4) 0.2094(5) 0.6785(8) 0.058(3) Uani 1 1 d . . .
O5 O 0.4594(3) 0.2340(3) 0.6093(6) 0.069(3) Uani 1 1 d . . .
C3 C 0.4452(4) 0.2327(5) 0.7560(10) 0.073(4) Uani 1 1 d . . .
H3 H 0.4455 0.2631 0.7556 0.087 Uiso 1 1 calc R U .
C4 C 0.4380(6) 0.2109(6) 0.8308(13) 0.098(6) Uani 1 1 d . . .
H4 H 0.4314 0.2259 0.8819 0.117 Uiso 1 1 calc R U .
C5 C 0.4405(6) 0.1666(7) 0.8297(11) 0.103(6) Uani 1 1 d . . .
H5 H 0.4372 0.1512 0.8815 0.124 Uiso 1 1 calc R U .
C6 C 0.4477(5) 0.1442(6) 0.7545(10) 0.081(5) Uani 1 1 d . . .
H6 H 0.4484 0.1138 0.7549 0.098 Uiso 1 1 calc R U .
O6 O 0.4888(3) 0.0803(3) 0.4818(6) 0.070(3) Uani 1 1 d . . .
C7 C 0.5126(5) 0.0666(4) 0.4163(9) 0.060(3) Uani 1 1 d . . .
C8 C 0.5407(4) 0.0954(4) 0.3770(9) 0.062(4) Uani 1 1 d . . .
O7 O 0.5396(3) 0.1346(3) 0.4160(5) 0.055(2) Uani 1 1 d . . .
C9 C 0.5663(4) 0.0847(4) 0.3111(9) 0.065(4) Uani 1 1 d . . .
H9 H 0.5858 0.1046 0.2871 0.078 Uiso 1 1 calc R U .
C10 C 0.5629(5) 0.0433(5) 0.2798(10) 0.075(4) Uani 1 1 d . . .
H10 H 0.5798 0.0349 0.2324 0.090 Uiso 1 1 calc R U .
C11 C 0.5351(5) 0.0138(5) 0.3165(11) 0.080(4) Uani 1 1 d . . .
H11 H 0.5337 -0.0145 0.2945 0.096 Uiso 1 1 calc R U .
C12 C 0.5096(5) 0.0252(5) 0.3846(11) 0.076(4) Uani 1 1 d . . .
H12 H 0.4904 0.0052 0.4093 0.091 Uiso 1 1 calc R U .
N1 N 0.6088(3) 0.1913(3) 0.4853(7) 0.055(3) Uani 1 1 d . . .
C13 C 0.6243(4) 0.2245(4) 0.5290(9) 0.063(4) Uani 1 1 d . . .
H13 H 0.6085 0.2505 0.5274 0.076 Uiso 1 1 calc R U .
C14 C 0.6611(4) 0.2239(4) 0.5757(9) 0.064(4) Uani 1 1 d . . .
H14 H 0.6703 0.2487 0.6054 0.076 Uiso 1 1 calc R U .
C15 C 0.6854(4) 0.1860(4) 0.5793(9) 0.059(3) Uani 1 1 d . . .
C16 C 0.6692(4) 0.1507(4) 0.5359(9) 0.060(3) Uani 1 1 d . . .
H16 H 0.6836 0.1240 0.5384 0.072 Uiso 1 1 calc R U .
C17 C 0.6323(4) 0.1550(4) 0.4895(9) 0.062(4) Uani 1 1 d . . .
H17 H 0.6225 0.1308 0.4583 0.075 Uiso 1 1 calc R U .
C18 C 0.7247(4) 0.1849(4) 0.6303(9) 0.063(4) Uani 1 1 d . . .
C19 C 0.7366(4) 0.1489(4) 0.6759(9) 0.064(4) Uani 1 1 d . . .
H19 H 0.7195 0.1238 0.6713 0.077 Uiso 1 1 calc R U .
C20 C 0.7722(5) 0.1480(5) 0.7279(10) 0.073(4) Uani 1 1 d . . .
H20 H 0.7791 0.1234 0.7605 0.088 Uiso 1 1 calc R U .
C21 C 0.7969(5) 0.1838(6) 0.7306(11) 0.077(4) Uani 1 1 d . . .
C22 C 0.7879(5) 0.2196(5) 0.6829(11) 0.079(4) Uani 1 1 d . . .
C23 C 0.7515(5) 0.2197(5) 0.6343(10) 0.069(4) Uani 1 1 d . . .
H23 H 0.7445 0.2445 0.6025 0.083 Uiso 1 1 calc R U .
O8 O 0.8323(4) 0.1867(4) 0.7810(9) 0.103(4) Uani 1 1 d . . .
C24 C 0.8457(5) 0.1507(8) 0.8254(13) 0.113(7) Uani 1 1 d . . .
H24A H 0.8221 0.1399 0.8603 0.169 Uiso 1 1 calc R U .
H24B H 0.8698 0.1583 0.8623 0.169 Uiso 1 1 calc R U .
H24C H 0.8547 0.1286 0.7850 0.169 Uiso 1 1 calc R U .
C25 C 0.8163(6) 0.2578(7) 0.6850(12) 0.095(6) Uani 1 1 d . . .
H25 H 0.8412 0.2572 0.7197 0.114 Uiso 1 1 calc R U .
O9 O 0.8086(5) 0.2894(5) 0.6438(10) 0.121(5) Uani 1 1 d . . .
N2 N 0.5433(4) 0.1213(3) 0.6083(7) 0.062(3) Uani 1 1 d . . .
C26 C 0.5661(5) 0.1491(4) 0.6504(9) 0.062(4) Uani 1 1 d . . .
H26 H 0.5603 0.1786 0.6417 0.074 Uiso 1 1 calc R U .
C27 C 0.5973(5) 0.1386(4) 0.7055(9) 0.067(4) Uani 1 1 d . . .
H27 H 0.6126 0.1608 0.7334 0.080 Uiso 1 1 calc R U .
C28 C 0.6081(5) 0.0963(4) 0.7232(10) 0.068(4) Uani 1 1 d . . .
C29 C 0.5822(7) 0.0682(5) 0.6824(14) 0.112(7) Uani 1 1 d . . .
H29 H 0.5855 0.0386 0.6936 0.135 Uiso 1 1 calc R U .
C30 C 0.5514(6) 0.0807(5) 0.6256(13) 0.107(7) Uani 1 1 d . . .
H30 H 0.5352 0.0593 0.5975 0.128 Uiso 1 1 calc R U .
C31 C 0.6436(5) 0.0835(5) 0.7795(11) 0.079(4) Uani 1 1 d . . .
C32 C 0.6617(6) 0.1104(5) 0.8401(12) 0.089(5) Uani 1 1 d . . .
H32 H 0.6506 0.1386 0.8451 0.107 Uiso 1 1 calc R U .
C33 C 0.6948(6) 0.0985(6) 0.8937(13) 0.093(5) Uani 1 1 d . . .
H33 H 0.7066 0.1182 0.9333 0.112 Uiso 1 1 calc R U .
C34 C 0.7102(6) 0.0577(6) 0.8885(17) 0.107(7) Uani 1 1 d . . .
C35 C 0.6950(5) 0.0296(6) 0.8275(14) 0.092(6) Uani 1 1 d . . .
C36 C 0.6617(5) 0.0424(5) 0.7743(12) 0.087(5) Uani 1 1 d . . .
H36 H 0.6509 0.0228 0.7334 0.105 Uiso 1 1 calc R U .
O10 O 0.7430(4) 0.0425(5) 0.9391(13) 0.135(6) Uani 1 1 d . . .
C37 C 0.7572(10) 0.0697(8) 1.004(2) 0.193(15) Uani 1 1 d . . .
H37A H 0.7722 0.0941 0.9790 0.289 Uiso 1 1 calc R U .
H37B H 0.7768 0.0540 1.0417 0.289 Uiso 1 1 calc R U .
H37C H 0.7327 0.0799 1.0372 0.289 Uiso 1 1 calc R U .
C38 C 0.7117(6) -0.0136(7) 0.821(2) 0.136(10) Uani 1 1 d . . .
H38 H 0.7345 -0.0219 0.8574 0.163 Uiso 1 1 calc R U .
O11 O 0.6974(5) -0.0400(5) 0.7699(17) 0.189(10) Uani 1 1 d . . .
C39 C 0.7825(8) 0.8529(7) 0.7397(14) 0.126(8) Uani 1 1 d . . .
H39 H 0.7812 0.8210 0.7434 0.152 Uiso 1 1 calc R U .
Cl1 Cl 0.7341(3) 0.8709(4) 0.7308(6) 0.215(4) Uani 1 1 d . . .
Cl2 Cl 0.8013(4) 0.8718(6) 0.8330(7) 0.309(8) Uani 1 1 d . . .
Cl3 Cl 0.8156(3) 0.8661(3) 0.6591(7) 0.227(5) Uani 1 1 d . . .

loop_
_atom_site_aniso_label
_atom_site_aniso_U_11
_atom_site_aniso_U_22
_atom_site_aniso_U_33
_atom_site_aniso_U_23
_atom_site_aniso_U_13
_atom_site_aniso_U_12
Ti1 0.0496(13) 0.0453(13) 0.0583(14) 0.0013(10) 0.0029(11) 0.0013(10)
Ti2 0.0621(15) 0.0532(14) 0.0654(16) 0.0044(12) 0.0010(12) -0.0022(12)
Ti3 0.0522(19) 0.0507(19) 0.060(2) 0.000 0.000 0.0020(16)
O1 0.053(5) 0.061(5) 0.049(5) -0.006(4) -0.005(4) 0.004(4)
O2 0.050(5) 0.048(5) 0.056(5) -0.002(4) 0.005(4) -0.006(4)
O3 0.047(4) 0.051(5) 0.046(5) -0.004(4) -0.002(4) 0.007(4)
O4 0.070(6) 0.069(6) 0.068(6) 0.005(5) 0.009(5) -0.007(5)
C1 0.055(8) 0.069(10) 0.061(9) 0.001(8) -0.005(7) 0.002(7)
C2 0.044(7) 0.088(10) 0.041(7) 0.012(7) 0.002(6) 0.021(7)
O5 0.067(6) 0.075(6) 0.064(6) 0.012(5) 0.010(5) 0.008(5)
C3 0.055(8) 0.083(10) 0.081(11) 0.019(9) 0.011(8) 0.002(7)
C4 0.105(14) 0.087(13) 0.101(14) 0.002(11) 0.027(11) -0.018(11)
C5 0.116(15) 0.144(18) 0.051(10) 0.037(11) 0.002(9) -0.035(13)
C6 0.086(11) 0.096(12) 0.063(10) 0.018(9) -0.009(8) -0.013(9)
O6 0.075(6) 0.060(6) 0.075(7) 0.008(5) 0.004(5) -0.010(5)
C7 0.076(9) 0.046(8) 0.059(9) 0.002(6) -0.004(7) -0.003(7)
C8 0.052(8) 0.060(8) 0.073(10) 0.014(7) -0.009(7) 0.000(7)
O7 0.058(5) 0.047(5) 0.060(5) -0.001(4) -0.002(4) -0.003(4)
C9 0.061(9) 0.055(8) 0.078(10) -0.006(7) -0.001(8) 0.011(7)
C10 0.072(10) 0.073(10) 0.079(11) 0.001(8) 0.003(8) 0.013(8)
C11 0.087(11) 0.064(10) 0.089(12) 0.016(9) -0.010(10) -0.009(9)
C12 0.082(11) 0.063(9) 0.083(11) 0.010(8) 0.001(9) -0.012(8)
N1 0.062(7) 0.048(6) 0.055(6) -0.001(5) -0.003(5) 0.005(5)
C13 0.066(9) 0.050(8) 0.073(9) 0.006(7) -0.001(8) 0.004(7)
C14 0.065(9) 0.051(8) 0.074(10) -0.008(7) -0.003(7) 0.007(7)
C15 0.048(7) 0.062(8) 0.066(9) -0.004(7) 0.002(6) -0.001(6)
C16 0.054(8) 0.048(7) 0.077(10) -0.010(7) 0.004(7) 0.004(6)
C17 0.049(8) 0.059(8) 0.079(10) -0.017(7) -0.004(7) -0.002(7)
C18 0.054(8) 0.058(8) 0.077(10) -0.003(7) 0.007(7) 0.003(7)
C19 0.052(8) 0.062(9) 0.078(10) -0.007(7) 0.007(7) -0.002(7)
C20 0.065(9) 0.072(10) 0.082(11) -0.009(8) -0.011(8) 0.005(8)
C21 0.045(8) 0.095(12) 0.091(12) -0.028(10) -0.002(8) -0.011(8)
C22 0.070(10) 0.081(11) 0.086(12) -0.015(9) 0.015(9) -0.019(9)
C23 0.065(9) 0.063(9) 0.078(10) -0.001(7) -0.002(8) 0.002(8)
O8 0.069(7) 0.114(10) 0.127(11) -0.019(8) -0.010(7) -0.004(7)
C24 0.058(11) 0.16(2) 0.123(17) -0.011(15) -0.014(10) 0.004(12)
C25 0.090(13) 0.104(15) 0.090(14) -0.012(12) 0.006(10) -0.027(12)
O9 0.122(11) 0.105(10) 0.137(13) -0.019(9) 0.016(9) -0.047(9)
N2 0.072(7) 0.050(6) 0.066(7) 0.012(6) -0.002(6) 0.001(6)
C26 0.074(9) 0.051(8) 0.060(9) 0.001(7) 0.000(7) 0.011(7)
C27 0.079(10) 0.047(8) 0.074(10) -0.002(7) 0.004(8) 0.001(7)
C28 0.076(10) 0.049(8) 0.078(10) 0.015(7) 0.005(8) 0.000(7)
C29 0.137(18) 0.049(10) 0.150(19) 0.019(11) -0.016(15) -0.007(11)
C30 0.136(16) 0.040(8) 0.145(17) 0.030(10) -0.064(14) -0.028(9)
C31 0.079(11) 0.059(9) 0.098(12) 0.017(9) 0.008(9) -0.008(8)
C32 0.091(12) 0.065(10) 0.111(14) 0.027(10) -0.003(11) 0.004(9)
C33 0.087(12) 0.071(11) 0.121(15) 0.011(10) -0.011(11) -0.005(9)
C34 0.061(11) 0.071(12) 0.19(2) 0.048(14) 0.003(12) -0.004(9)
C35 0.054(10) 0.072(11) 0.151(18) 0.035(12) 0.026(11) 0.017(9)
C36 0.067(10) 0.062(10) 0.133(15) 0.031(10) 0.023(10) 0.006(8)
O10 0.087(9) 0.095(10) 0.223(18) 0.059(11) -0.032(10) 0.002(8)
C37 0.19(3) 0.11(2) 0.28(4) 0.04(2) -0.12(3) -0.006(19)
C38 0.061(12) 0.073(13) 0.27(3) 0.034(17) 0.017(16) -0.008(11)
O11 0.083(11) 0.077(10) 0.41(3) -0.012(15) -0.007(14) 0.021(8)
C39 0.143(19) 0.124(17) 0.112(17) 0.035(13) 0.032(15) 0.039(15)
Cl1 0.134(6) 0.314(12) 0.197(8) -0.096(8) 0.013(6) 0.013(7)
Cl2 0.194(10) 0.55(2) 0.181(10) 0.033(12) -0.076(8) 0.038(12)
Cl3 0.186(8) 0.241(10) 0.254(11) 0.043(8) 0.095(8) -0.015(7)

loop_
_atom_type_symbol
_atom_type_description
_atom_type_scat_dispersion_real
_atom_type_scat_dispersion_imag
_atom_type_scat_source
C C 0.0033 0.0016 'International Tables Vol C Tables 4.2.6.8 and 6.1.1.4'
H H 0.0000 0.0000 'International Tables Vol C Tables 4.2.6.8 and 6.1.1.4'
N N 0.0061 0.0033 'International Tables Vol C Tables 4.2.6.8 and 6.1.1.4'
O O 0.0106 0.0060 'International Tables Vol C Tables 4.2.6.8 and 6.1.1.4'
Ti Ti 0.2776 0.4457 'International Tables Vol C Tables 4.2.6.8 and 6.1.1.4'
Cl Cl 0.1484 0.1585 'International Tables Vol C Tables 4.2.6.8 and 6.1.1.4'

loop_
_geom_angle_atom_site_label_1
_geom_angle_atom_site_label_2
_geom_angle_atom_site_label_3
_geom_angle
_geom_angle_site_symmetry_1
_geom_angle_site_symmetry_3
O1 Ti1 O3 96.0(3) . 14_566
O1 Ti1 O3 104.6(4) . .
O3 Ti1 O3 90.5(4) 14_566 .
O1 Ti1 O7 106.0(4) . .
O3 Ti1 O7 92.0(3) 14_566 .
O3 Ti1 O7 148.9(4) . .
O1 Ti1 O2 166.1(4) . .
O3 Ti1 O2 97.8(3) 14_566 .
O3 Ti1 O2 76.5(3) . .
O7 Ti1 O2 72.4(3) . .
O1 Ti1 N1 83.3(4) . .
O3 Ti1 N1 178.9(4) 14_566 .
O3 Ti1 N1 88.8(4) . .
O7 Ti1 N1 89.1(4) . .
O2 Ti1 N1 82.8(4) . .
O1 Ti1 Ti3 146.4(3) . .
O3 Ti1 Ti3 87.9(2) 14_566 .
O3 Ti1 Ti3 41.8(2) . .
O7 Ti1 Ti3 107.3(3) . .
O2 Ti1 Ti3 36.0(2) . .
N1 Ti1 Ti3 92.1(3) . .
O1 Ti1 Ti2 147.1(3) . .
O3 Ti1 Ti2 86.8(2) 14_566 .
O3 Ti1 Ti2 108.2(2) . .
O7 Ti1 Ti2 41.1(2) . .
O2 Ti1 Ti2 33.5(2) . .
N1 Ti1 Ti2 94.2(3) . .
Ti3 Ti1 Ti2 66.34(6) . .
O1 Ti1 Ti2 24.5(3) . 11_656
O3 Ti1 Ti2 84.7(2) 14_566 11_656
O3 Ti1 Ti2 83.1(2) . 11_656
O7 Ti1 Ti2 128.0(3) . 11_656
O2 Ti1 Ti2 159.4(2) . 11_656
N1 Ti1 Ti2 94.4(3) . 11_656
Ti3 Ti1 Ti2 124.35(8) . 11_656
Ti2 Ti1 Ti2 165.98(9) . 11_656
O1 Ti1 Ti1 124.2(3) . 14_566
O3 Ti1 Ti1 28.6(2) 14_566 14_566
O3 Ti1 Ti1 87.6(2) . 14_566
O7 Ti1 Ti1 80.1(3) . 14_566
O2 Ti1 Ti1 69.5(2) . 14_566
N1 Ti1 Ti1 152.2(3) . 14_566
Ti3 Ti1 Ti1 67.27(6) . 14_566
Ti2 Ti1 Ti1 61.00(8) . 14_566
Ti2 Ti1 Ti1 112.56(10) 11_656 14_566
O1 Ti1 Ti1 81.0(3) . 11_656
O3 Ti1 Ti1 77.2(2) 14_566 11_656
O3 Ti1 Ti1 28.5(2) . 11_656
O7 Ti1 Ti1 167.9(3) . 11_656
O2 Ti1 Ti1 103.2(2) . 11_656
N1 Ti1 Ti1 101.7(3) . 11_656
Ti3 Ti1 Ti1 67.27(6) . 11_656
Ti2 Ti1 Ti1 131.23(9) . 11_656
Ti2 Ti1 Ti1 57.28(8) 11_656 11_656
Ti1 Ti1 Ti1 87.81(3) 14_566 11_656
O4 Ti2 O1 97.0(4) . 14_566
O4 Ti2 O2 101.9(4) . .
O1 Ti2 O2 93.1(4) 14_566 .
O4 Ti2 O6 105.5(4) . .
O1 Ti2 O6 95.2(4) 14_566 .
O2 Ti2 O6 150.1(4) . .
O4 Ti2 O7 168.5(4) . .
O1 Ti2 O7 93.8(3) 14_566 .
O2 Ti2 O7 73.6(3) . .
O6 Ti2 O7 77.2(4) . .
O4 Ti2 N2 83.0(4) . .
O1 Ti2 N2 178.1(4) 14_566 .
O2 Ti2 N2 85.0(4) . .
O6 Ti2 N2 86.6(4) . .
O7 Ti2 N2 86.0(4) . .
O4 Ti2 Ti1 139.3(3) . .
O1 Ti2 Ti1 84.4(3) 14_566 .
O2 Ti2 Ti1 37.6(2) . .
O6 Ti2 Ti1 114.9(3) . .
O7 Ti2 Ti1 38.3(2) . .
N2 Ti2 Ti1 94.3(3) . .
O4 Ti2 Ti1 109.9(3) . 14_566
O1 Ti2 Ti1 23.4(2) 14_566 14_566
O2 Ti2 Ti1 71.6(3) . 14_566
O6 Ti2 Ti1 109.2(3) . 14_566
O7 Ti2 Ti1 79.1(2) . 14_566
N2 Ti2 Ti1 155.0(3) . 14_566
Ti1 Ti2 Ti1 61.72(8) . 14_566
O5 Ti3 O5 94.8(6) . 4_655
O5 Ti3 O2 99.7(4) . 4_655
O5 Ti3 O2 93.9(4) 4_655 4_655
O5 Ti3 O2 93.9(4) . .
O5 Ti3 O2 99.7(4) 4_655 .
O2 Ti3 O2 159.8(5) 4_655 .
O5 Ti3 O3 169.1(4) . .
O5 Ti3 O3 89.9(4) 4_655 .
O2 Ti3 O3 89.8(3) 4_655 .
O2 Ti3 O3 75.5(3) . .
O5 Ti3 O3 89.9(4) . 4_655
O5 Ti3 O3 169.1(4) 4_655 4_655
O2 Ti3 O3 75.5(3) 4_655 4_655
O2 Ti3 O3 89.8(3) . 4_655
O3 Ti3 O3 87.3(4) . 4_655
O5 Ti3 Ti1 103.4(3) . 4_655
O5 Ti3 Ti1 132.1(3) 4_655 4_655
O2 Ti3 Ti1 39.9(2) 4_655 4_655
O2 Ti3 Ti1 122.2(3) . 4_655
O3 Ti3 Ti1 80.4(2) . 4_655
O3 Ti3 Ti1 37.0(2) 4_655 4_655
O5 Ti3 Ti1 132.1(3) . .
O5 Ti3 Ti1 103.4(3) 4_655 .
O2 Ti3 Ti1 122.2(3) 4_655 .
O2 Ti3 Ti1 39.9(2) . .
O3 Ti3 Ti1 37.0(2) . .
O3 Ti3 Ti1 80.4(2) 4_655 .
Ti1 Ti3 Ti1 96.31(12) 4_655 .
Ti1 O1 Ti2 132.1(5) . 11_656
Ti2 O2 Ti3 134.0(4) . .
Ti2 O2 Ti1 108.9(4) . .
Ti3 O2 Ti1 104.1(4) . .
Ti1 O3 Ti1 122.9(4) 11_656 .
Ti1 O3 Ti3 126.1(4) 11_656 .
Ti1 O3 Ti3 101.2(3) . .
C1 O4 Ti2 144.0(9) . .
C6 C1 O4 120.3(14) . .
C6 C1 C2 121.7(15) . .
O4 C1 C2 117.8(13) . .
O5 C2 C1 126.4(13) . .
O5 C2 C3 114.6(13) . .
C1 C2 C3 118.9(13) . .
C2 O5 Ti3 144.3(8) . .
C4 C3 C2 119.7(15) . .
C4 C3 H3 120.1 . .
C2 C3 H3 120.1 . .
C3 C4 C5 118.4(17) . .
C3 C4 H4 120.8 . .
C5 C4 H4 120.8 . .
C6 C5 C4 121.4(16) . .
C6 C5 H5 119.3 . .
C4 C5 H5 119.3 . .
C1 C6 C5 119.8(17) . .
C1 C6 H6 120.1 . .
C5 C6 H6 120.1 . .
C7 O6 Ti2 118.8(8) . .
O6 C7 C12 122.2(13) . .
O6 C7 C8 118.7(12) . .
C12 C7 C8 119.0(14) . .
C9 C8 O7 125.3(12) . .
C9 C8 C7 123.3(14) . .
O7 C8 C7 111.3(12) . .
C8 O7 Ti1 142.2(8) . .
C8 O7 Ti2 113.2(8) . .
Ti1 O7 Ti2 100.6(4) . .
C8 C9 C10 117.1(14) . .
C8 C9 H9 121.4 . .
C10 C9 H9 121.4 . .
C9 C10 C11 121.3(15) . .
C9 C10 H10 119.4 . .
C11 C10 H10 119.4 . .
C12 C11 C10 120.8(16) . .
C12 C11 H11 119.6 . .
C10 C11 H11 119.6 . .
C11 C12 C7 118.4(14) . .
C11 C12 H12 120.8 . .
C7 C12 H12 120.8 . .
C13 N1 C17 115.6(11) . .
C13 N1 Ti1 122.6(9) . .
C17 N1 Ti1 121.3(9) . .
N1 C13 C14 124.7(13) . .
N1 C13 H13 117.6 . .
C14 C13 H13 117.6 . .
C13 C14 C15 119.2(13) . .
C13 C14 H14 120.4 . .
C15 C14 H14 120.4 . .
C16 C15 C14 116.9(12) . .
C16 C15 C18 123.5(12) . .
C14 C15 C18 119.5(12) . .
C17 C16 C15 119.2(12) . .
C17 C16 H16 120.4 . .
C15 C16 H16 120.4 . .
N1 C17 C16 124.2(12) . .
N1 C17 H17 117.9 . .
C16 C17 H17 117.9 . .
C23 C18 C19 117.2(13) . .
C23 C18 C15 121.2(13) . .
C19 C18 C15 121.7(13) . .
C20 C19 C18 122.5(14) . .
C20 C19 H19 118.7 . .
C18 C19 H19 118.7 . .
C21 C20 C19 117.4(15) . .
C21 C20 H20 121.3 . .
C19 C20 H20 121.3 . .
C20 C21 O8 122.3(17) . .
C20 C21 C22 122.5(15) . .
O8 C21 C22 115.2(15) . .
C23 C22 C21 118.2(14) . .
C23 C22 C25 120.5(18) . .
C21 C22 C25 121.3(17) . .
C22 C23 C18 122.1(15) . .
C22 C23 H23 119.0 . .
C18 C23 H23 119.0 . .
C21 O8 C24 118.8(15) . .
O8 C24 H24A 109.5 . .
O8 C24 H24B 109.5 . .
H24A C24 H24B 109.5 . .
O8 C24 H24C 109.5 . .
H24A C24 H24C 109.5 . .
H24B C24 H24C 109.5 . .
O9 C25 C22 121.8(19) . .
O9 C25 H25 119.1 . .
C22 C25 H25 119.1 . .
C26 N2 C30 115.6(13) . .
C26 N2 Ti2 123.8(9) . .
C30 N2 Ti2 120.6(11) . .
N2 C26 C27 123.9(13) . .
N2 C26 H26 118.0 . .
C27 C26 H26 118.0 . .
C26 C27 C28 122.4(14) . .
C26 C27 H27 118.8 . .
C28 C27 H27 118.8 . .
C29 C28 C27 112.1(15) . .
C29 C28 C31 124.0(14) . .
C27 C28 C31 123.9(14) . .
C28 C29 C30 122.9(15) . .
C28 C29 H29 118.6 . .
C30 C29 H29 118.6 . .
N2 C30 C29 123.0(15) . .
N2 C30 H30 118.5 . .
C29 C30 H30 118.5 . .
C32 C31 C36 115.4(16) . .
C32 C31 C28 123.5(15) . .
C36 C31 C28 121.1(16) . .
C33 C32 C31 123.8(17) . .
C33 C32 H32 118.1 . .
C31 C32 H32 118.1 . .
C34 C33 C32 118.6(19) . .
C34 C33 H33 120.7 . .
C32 C33 H33 120.7 . .
C33 C34 O10 123(2) . .
C33 C34 C35 120.8(19) . .
O10 C34 C35 115.7(18) . .
C34 C35 C36 119.3(17) . .
C34 C35 C38 121(2) . .
C36 C35 C38 120(2) . .
C35 C36 C31 121.9(19) . .
C35 C36 H36 119.0 . .
C31 C36 H36 119.0 . .
C34 O10 C37 116.5(19) . .
O10 C37 H37A 109.5 . .
O10 C37 H37B 109.5 . .
H37A C37 H37B 109.5 . .
O10 C37 H37C 109.5 . .
H37A C37 H37C 109.5 . .
H37B C37 H37C 109.5 . .
O11 C38 C35 123(2) . .
O11 C38 H38 118.7 . .
C35 C38 H38 118.7 . .
Cl1 C39 Cl3 115.2(13) . .
Cl1 C39 Cl2 106.2(13) . .
Cl3 C39 Cl2 110.6(16) . .
Cl1 C39 H39 108.2 . .
Cl3 C39 H39 108.2 . .
Cl2 C39 H39 108.2 . .

loop_
_geom_bond_atom_site_label_1
_geom_bond_atom_site_label_2
_geom_bond_distance
_geom_bond_site_symmetry_2
Ti1 O1 1.791(8) .
Ti1 O3 1.913(8) 14_566
Ti1 O3 1.922(8) .
Ti1 O7 2.027(8) .
Ti1 O2 2.075(8) .
Ti1 N1 2.249(11) .
Ti1 Ti3 3.136(3) .
Ti1 Ti2 3.218(3) .
Ti1 Ti2 3.345(3) 11_656
Ti1 Ti1 3.368(3) 14_566
Ti1 Ti1 3.368(3) 11_656
Ti2 O4 1.825(10) .
Ti2 O1 1.868(9) 14_566
Ti2 O2 1.879(8) .
Ti2 O6 1.914(10) .
Ti2 O7 2.153(9) .
Ti2 N2 2.312(12) .
Ti2 Ti1 3.345(3) 14_566
Ti3 O5 1.854(9) .
Ti3 O5 1.854(9) 4_655
Ti3 O2 1.899(8) 4_655
Ti3 O2 1.899(8) .
Ti3 O3 2.133(8) .
Ti3 O3 2.133(8) 4_655
Ti3 Ti1 3.136(3) 4_655
O1 Ti2 1.868(9) 11_656
O3 Ti1 1.913(8) 11_656
O4 C1 1.342(16) .
C1 C6 1.34(2) .
C1 C2 1.370(19) .
C2 O5 1.349(15) .
C2 C3 1.43(2) .
C3 C4 1.38(2) .
C3 H3 0.9500 .
C4 C5 1.39(3) .
C4 H4 0.9500 .
C5 C6 1.39(2) .
C5 H5 0.9500 .
C6 H6 0.9500 .
O6 C7 1.339(16) .
C7 C12 1.391(19) .
C7 C8 1.400(18) .
C8 C9 1.350(19) .
C8 O7 1.371(16) .
C9 C10 1.390(19) .
C9 H9 0.9500 .
C10 C11 1.39(2) .
C10 H10 0.9500 .
C11 C12 1.38(2) .
C11 H11 0.9500 .
C12 H12 0.9500 .
N1 C13 1.333(16) .
N1 C17 1.356(16) .
C13 C14 1.366(18) .
C13 H13 0.9500 .
C14 C15 1.407(18) .
C14 H14 0.9500 .
C15 C16 1.390(17) .
C15 C18 1.468(18) .
C16 C17 1.372(18) .
C16 H16 0.9500 .
C17 H17 0.9500 .
C18 C23 1.374(19) .
C18 C19 1.384(19) .
C19 C20 1.381(19) .
C19 H19 0.9500 .
C20 C21 1.36(2) .
C20 H20 0.9500 .
C21 O8 1.364(18) .
C21 C22 1.38(2) .
C22 C23 1.37(2) .
C22 C25 1.49(2) .
C23 H23 0.9500 .
O8 C24 1.39(2) .
C24 H24A 0.9800 .
C24 H24B 0.9800 .
C24 H24C 0.9800 .
C25 O9 1.21(2) .
C25 H25 0.9500 .
N2 C26 1.305(16) .
N2 C30 1.321(17) .
C26 C27 1.345(19) .
C26 H26 0.9500 .
C27 C28 1.394(18) .
C27 H27 0.9500 .
C28 C29 1.36(2) .
C28 C31 1.47(2) .
C29 C30 1.37(2) .
C29 H29 0.9500 .
C30 H30 0.9500 .
C31 C32 1.39(2) .
C31 C36 1.41(2) .
C32 C33 1.39(2) .
C32 H32 0.9500 .
C33 C34 1.37(2) .
C33 H33 0.9500 .
C34 O10 1.38(2) .
C34 C35 1.38(3) .
C35 C36 1.39(2) .
C35 C38 1.45(3) .
C36 H36 0.9500 .
O10 C37 1.40(3) .
C37 H37A 0.9800 .
C37 H37B 0.9800 .
C37 H37C 0.9800 .
C38 O11 1.23(3) .
C38 H38 0.9500 .
C39 Cl1 1.62(2) .
C39 Cl3 1.68(2) .
C39 Cl2 1.69(3) .
C39 H39 1.0000 .
